data_7220135
loop_
_publ_author_name
'Zhang, Guoqi'
'yin, zhiwei'
'Zheng, Shengping'
'Phoenix, Tonya'
'Fettinger, James C.'

_publ_section_title
;
 Assembling mono-, di- and tri-nuclear coordination complexes with a
 ditopic analogue of 2,2':6',2''-terpyridine: syntheses, structures and
 catalytic studies
;
_journal_name_full 'RSC Adv.'
_journal_paper_doi 10.1039/C5RA06197K
_journal_year 2015
_chemical_formula_moiety 'C19 H13 N7 O6 Zn'
_chemical_formula_sum 'C19 H13 N7 O6 Zn'
_chemical_formula_weight 500.73
_space_group_crystal_system orthorhombic
_space_group_IT_number 33
_space_group_name_Hall 'P 2c -2n'
_space_group_name_H-M_alt 'P n a 21'
_symmetry_space_group_name_Hall 'P 2c -2n'
_symmetry_space_group_name_H-M 'P n a 21'
_atom_sites_solution_hydrogens geom
_audit_creation_method SHELXL-2014/6
_audit_update_record
;
2015-02-23 deposited with the CCDC.
2015-04-13 downloaded from the CCDC.
;
_cell_angle_alpha 90
_cell_angle_beta 90
_cell_angle_gamma 90
_cell_formula_units_Z 4
_cell_length_a 15.8793(19)
_cell_length_b 16.956(2)
_cell_length_c 7.1252(9)
_cell_measurement_reflns_used 9743
_cell_measurement_temperature 90(2)
_cell_measurement_theta_max 30.52
_cell_measurement_theta_min 2.40
_cell_volume 1918.5(4)
_computing_cell_refinement 'SAINT (8.34a) (Bruker, 2013)'
_computing_data_collection 'Apex2 (2013.10-2) (Bruker, 2013)'
_computing_data_reduction 'SAINT (8.34a) (Bruker, 2013)'
_computing_molecular_graphics 'Bruker SHELXTL'
_computing_publication_material 'Bruker SHELXTL'
_computing_structure_refinement 'SHELXL-2014/6 (Sheldrick, 2014)'
_computing_structure_solution 'SHELXT (Sheldrick, 2013)'
_diffrn_ambient_temperature 90(2)
_diffrn_measured_fraction_theta_full 1.000
_diffrn_measured_fraction_theta_max 1.000
_diffrn_measurement_device_type 'Bruker APEX-II CCD'
_diffrn_measurement_method '\f and \w scans'
_diffrn_radiation_type MoK\a
_diffrn_radiation_wavelength 0.71073
_diffrn_reflns_av_R_equivalents 0.0199
_diffrn_reflns_av_unetI/netI 0.0171
_diffrn_reflns_laue_measured_fraction_full 1.000
_diffrn_reflns_laue_measured_fraction_max 1.000
_diffrn_reflns_limit_h_max 20
_diffrn_reflns_limit_h_min -20
_diffrn_reflns_limit_k_max 22
_diffrn_reflns_limit_k_min -22
_diffrn_reflns_limit_l_max 9
_diffrn_reflns_limit_l_min -9
_diffrn_reflns_number 16953
_diffrn_reflns_point_group_measured_fraction_full 1.000
_diffrn_reflns_point_group_measured_fraction_max 1.000
_diffrn_reflns_theta_full 25.242
_diffrn_reflns_theta_max 27.491
_diffrn_reflns_theta_min 1.757
_exptl_absorpt_coefficient_mu 1.338
_exptl_absorpt_correction_T_max 0.9242
_exptl_absorpt_correction_T_min 0.7324
_exptl_absorpt_correction_type numerical
_exptl_absorpt_process_details 'SADABS 2014/2 (Sheldrick, 2014)'
_exptl_crystal_colour Colourless
_exptl_crystal_density_diffrn 1.734
_exptl_crystal_description Rod
_exptl_crystal_F_000 1016
_exptl_crystal_size_max 0.370
_exptl_crystal_size_mid 0.138
_exptl_crystal_size_min 0.125
_refine_diff_density_max 0.300
_refine_diff_density_min -0.215
_refine_diff_density_rms 0.045
_refine_ls_abs_structure_details
; 
 Flack x determined using 1968 quotients [(I+)-(I-)]/[(I+)+(I-)] 
 (Parsons, Flack and Wagner, Acta Cryst. B69 (2013) 249-259). 
;
_refine_ls_abs_structure_Flack 0.002(4)
_refine_ls_extinction_method none
_refine_ls_goodness_of_fit_ref 1.060
_refine_ls_hydrogen_treatment refU
_refine_ls_matrix_type full
_refine_ls_number_parameters 311
_refine_ls_number_reflns 4413
_refine_ls_number_restraints 1
_refine_ls_restrained_S_all 1.060
_refine_ls_R_factor_all 0.0186
_refine_ls_R_factor_gt 0.0182
_refine_ls_shift/su_max 0.002
_refine_ls_shift/su_mean 0.000
_refine_ls_structure_factor_coef Fsqd
_refine_ls_weighting_details 'w=1/[\s^2^(Fo^2^)+(0.0304P)^2^+0.4811P] where P=(Fo^2^+2Fc^2^)/3'
_refine_ls_weighting_scheme calc
_refine_ls_wR_factor_gt 0.0502
_refine_ls_wR_factor_ref 0.0504
_reflns_Friedel_coverage 0.850
_reflns_friedel_fraction_full 1.000
_reflns_friedel_fraction_max 1.000
_reflns_number_gt 4334
_reflns_number_total 4413
_reflns_threshold_expression 'I > 2\s(I)'
_cod_data_source_file c5ra06197k2.cif
_cod_data_source_block JF2345FFFACEMI
_cod_depositor_comments
;
The following automatic conversions were performed:

'_exptl_absorpt_correction_type' value 'Numerical' changed to
'numerical' according to
/usr/data/users/saulius/crontab/automatic-downloads/rss-feeds/RSC/lib/dictionaries/cif_core.dic
dictionary named 'cif_core.dic' version 2.4.2 from 2011-04-26.

Automatic conversion script
Id: cif_fix_values 3271 2015-04-21 07:52:19Z andrius 
;
_cod_database_code 7220135
_shelx_space_group_comment
; 
The symmetry employed for this shelxl refinement is uniquely defined 
by the following loop, which should always be used as a source of 
symmetry information in preference to the above space-group names. 
They are only intended as comments. 
;
_shelx_estimated_absorpt_t_min 0.637
_shelx_estimated_absorpt_t_max 0.851
_shelxl_version_number 2014/6

loop_
_space_group_symop_operation_xyz
'x, y, z'
'-x, -y, z+1/2'
'x+1/2, -y+1/2, z'
'-x+1/2, y+1/2, z+1/2'

loop_
_atom_site_label
_atom_site_type_symbol
_atom_site_fract_x
_atom_site_fract_y
_atom_site_fract_z
_atom_site_U_iso_or_equiv
_atom_site_adp_type
_atom_site_occupancy
_atom_site_site_symmetry_order
_atom_site_calc_flag
_atom_site_refinement_flags_posn
Zn1 Zn 0.67159(2) 0.81523(2) 0.52172(5) 0.01214(7) Uani 1 1 d .
C1 C 0.52799(14) 0.92129(12) 0.7042(3) 0.0165(4) Uani 1 1 d .
H1 H 0.5634 0.9655 0.6819 0.016(6) Uiso 1 1 calc R
N1 N 0.55312(11) 0.84951(10) 0.6504(2) 0.0134(3) Uani 1 1 d .
C2 C 0.45040(15) 0.93214(13) 0.7927(3) 0.0196(4) Uani 1 1 d .
H2 H 0.4338 0.9841 0.8258 0.025(7) Uiso 1 1 calc R
N2 N 0.39872(13) 0.87275(12) 0.8327(3) 0.0211(4) Uani 1 1 d .
C3 C 0.42533(15) 0.80024(14) 0.7814(3) 0.0183(4) Uani 1 1 d .
H3 H 0.3909 0.7559 0.8094 0.020(7) Uiso 1 1 calc R
C4 C 0.50147(13) 0.78822(12) 0.6889(3) 0.0131(4) Uani 1 1 d .
C5 C 0.53239(12) 0.70902(12) 0.6285(3) 0.0117(4) Uani 1 1 d .
N5 N 0.61217(11) 0.70925(10) 0.5665(2) 0.0115(3) Uani 1 1 d .
C6 C 0.48497(13) 0.64027(12) 0.6336(3) 0.0135(4) Uani 1 1 d .
H6 H 0.4282 0.6414 0.6754 0.021(7) Uiso 1 1 calc R
C7 C 0.52189(13) 0.56927(11) 0.5765(3) 0.0120(4) Uani 1 1 d .
C8 C 0.60669(11) 0.56999(10) 0.5191(4) 0.0124(3) Uani 1 1 d .
H8 H 0.6344 0.5225 0.4845 0.017(6) Uiso 1 1 calc R
C9 C 0.64905(11) 0.64160(10) 0.5142(4) 0.0116(3) Uani 1 1 d .
C10 C 0.73593(13) 0.65169(12) 0.4409(3) 0.0118(4) Uani 1 1 d .
N10 N 0.76042(11) 0.72712(10) 0.4100(2) 0.0128(3) Uani 1 1 d .
C11 C 0.79016(14) 0.58913(13) 0.4003(3) 0.0155(4) Uani 1 1 d .
H11 H 0.7722 0.5368 0.4266 0.018(7) Uiso 1 1 calc R
N11 N 0.86670(11) 0.60042(11) 0.3255(3) 0.0180(4) Uani 1 1 d .
C12 C 0.88840(15) 0.67519(14) 0.2894(3) 0.0182(4) Uani 1 1 d .
H12 H 0.9414 0.6855 0.2327 0.011(7) Uiso 1 1 calc R
C13 C 0.83584(13) 0.73825(13) 0.3320(3) 0.0162(4) Uani 1 1 d .
H13 H 0.8540 0.7904 0.3050 0.018(7) Uiso 1 1 calc R
C14 C 0.47200(13) 0.49518(11) 0.5686(3) 0.0133(4) Uani 1 1 d .
C15 C 0.38677(12) 0.49720(11) 0.5181(4) 0.0162(3) Uani 1 1 d .
H15 H 0.3603 0.5463 0.4932 0.031(8) Uiso 1 1 calc R
C16 C 0.34058(13) 0.42756(13) 0.5044(4) 0.0184(4) Uani 1 1 d .
H16 H 0.2829 0.4293 0.4690 0.017(7) Uiso 1 1 calc R
C17 C 0.37880(14) 0.35557(12) 0.5422(3) 0.0191(4) Uani 1 1 d .
H17 H 0.3475 0.3080 0.5320 0.030(7) Uiso 1 1 calc R
C18 C 0.46351(15) 0.35337(12) 0.5955(3) 0.0182(4) Uani 1 1 d .
H18 H 0.4893 0.3043 0.6238 0.023(7) Uiso 1 1 calc R
C19 C 0.51013(13) 0.42247(12) 0.6073(3) 0.0146(4) Uani 1 1 d .
H19 H 0.5679 0.4204 0.6416 0.015(6) Uiso 1 1 calc R
N21 N 0.63480(11) 0.88138(11) 0.1901(3) 0.0155(4) Uani 1 1 d .
O21 O 0.68469(10) 0.90225(10) 0.3247(2) 0.0194(3) Uani 1 1 d .
O22 O 0.62798(11) 0.92281(9) 0.0500(2) 0.0229(4) Uani 1 1 d .
O23 O 0.59467(11) 0.81841(9) 0.2124(3) 0.0210(3) Uani 1 1 d .
N24 N 0.76598(11) 0.84723(12) 0.8381(3) 0.0171(4) Uani 1 1 d .
O24 O 0.74806(11) 0.88269(10) 0.6830(2) 0.0217(3) Uani 1 1 d .
O25 O 0.73663(11) 0.78033(10) 0.8633(3) 0.0243(4) Uani 1 1 d .
O26 O 0.81257(11) 0.88036(11) 0.9513(3) 0.0265(4) Uani 1 1 d .

loop_
_atom_site_aniso_label
_atom_site_aniso_U_11
_atom_site_aniso_U_22
_atom_site_aniso_U_33
_atom_site_aniso_U_23
_atom_site_aniso_U_13
_atom_site_aniso_U_12
Zn1 0.01197(11) 0.00992(10) 0.01453(11) 0.00129(11) 0.00026(10) -0.00172(7)
C1 0.0217(10) 0.0121(9) 0.0159(9) -0.0008(8) -0.0036(8) 0.0008(8)
N1 0.0151(8) 0.0127(8) 0.0123(8) -0.0009(7) -0.0017(7) 0.0004(7)
C2 0.0268(11) 0.0142(10) 0.0177(10) -0.0023(8) -0.0030(9) 0.0068(8)
N2 0.0225(9) 0.0201(9) 0.0207(9) -0.0035(8) 0.0027(8) 0.0062(8)
C3 0.0182(11) 0.0160(10) 0.0208(11) -0.0036(9) 0.0039(9) -0.0007(9)
C4 0.0152(9) 0.0119(9) 0.0123(9) -0.0002(7) 0.0003(8) 0.0005(8)
C5 0.0133(9) 0.0118(9) 0.0101(9) 0.0008(7) 0.0004(7) 0.0019(7)
N5 0.0116(7) 0.0112(7) 0.0116(8) 0.0014(6) -0.0001(6) -0.0006(6)
C6 0.0113(9) 0.0154(10) 0.0139(9) -0.0005(8) 0.0024(7) -0.0006(7)
C7 0.0140(9) 0.0114(9) 0.0105(9) 0.0007(7) 0.0001(7) -0.0021(7)
C8 0.0143(8) 0.0112(8) 0.0116(8) 0.0007(9) 0.0004(9) 0.0008(6)
C9 0.0117(8) 0.0129(8) 0.0102(8) 0.0017(9) -0.0014(10) 0.0005(6)
C10 0.0112(9) 0.0141(9) 0.0102(9) 0.0014(7) -0.0003(7) -0.0018(7)
N10 0.0123(8) 0.0138(8) 0.0124(8) 0.0011(6) -0.0006(6) -0.0019(6)
C11 0.0142(10) 0.0139(10) 0.0185(10) 0.0020(8) 0.0010(8) -0.0002(8)
N11 0.0141(9) 0.0190(9) 0.0211(9) 0.0001(7) 0.0020(7) 0.0018(7)
C12 0.0126(10) 0.0229(11) 0.0191(11) 0.0019(9) 0.0021(8) -0.0037(8)
C13 0.0150(10) 0.0161(10) 0.0176(10) 0.0022(8) 0.0013(8) -0.0045(8)
C14 0.0161(9) 0.0118(8) 0.0120(10) -0.0020(7) 0.0052(7) -0.0032(7)
C15 0.0162(8) 0.0164(8) 0.0160(8) -0.0010(10) 0.0037(10) -0.0018(7)
C16 0.0159(9) 0.0232(10) 0.0161(11) -0.0032(10) 0.0044(9) -0.0063(7)
C17 0.0237(10) 0.0168(9) 0.0168(11) -0.0031(9) 0.0062(9) -0.0099(7)
C18 0.0254(11) 0.0128(10) 0.0165(9) -0.0012(8) 0.0065(9) -0.0019(8)
C19 0.0158(9) 0.0143(9) 0.0139(9) -0.0019(8) 0.0043(8) -0.0008(7)
N21 0.0160(8) 0.0139(8) 0.0166(9) 0.0008(7) 0.0010(7) 0.0036(7)
O21 0.0238(8) 0.0169(7) 0.0175(7) 0.0025(6) -0.0042(6) -0.0024(6)
O22 0.0300(8) 0.0216(7) 0.0170(9) 0.0057(6) -0.0034(7) 0.0035(6)
O23 0.0195(8) 0.0169(8) 0.0265(9) 0.0004(6) 0.0034(7) -0.0046(6)
N24 0.0108(8) 0.0224(9) 0.0181(8) -0.0015(8) 0.0024(7) -0.0019(7)
O24 0.0230(8) 0.0227(8) 0.0195(8) 0.0030(6) -0.0032(6) -0.0079(7)
O25 0.0233(8) 0.0189(8) 0.0308(10) 0.0052(7) -0.0009(7) -0.0054(7)
O26 0.0228(8) 0.0316(9) 0.0251(8) -0.0043(7) -0.0086(7) -0.0089(7)

loop_
_atom_type_symbol
_atom_type_description
_atom_type_scat_dispersion_real
_atom_type_scat_dispersion_imag
_atom_type_scat_source
C C 0.0033 0.0016 'International Tables Vol C Tables 4.2.6.8 and 6.1.1.4'
H H 0.0000 0.0000 'International Tables Vol C Tables 4.2.6.8 and 6.1.1.4'
N N 0.0061 0.0033 'International Tables Vol C Tables 4.2.6.8 and 6.1.1.4'
Zn Zn 0.2839 1.4301 'International Tables Vol C Tables 4.2.6.8 and 6.1.1.4'
O O 0.0106 0.0060 'International Tables Vol C Tables 4.2.6.8 and 6.1.1.4'

loop_
_geom_angle_atom_site_label_1
_geom_angle_atom_site_label_2
_geom_angle_atom_site_label_3
_geom_angle
O24 Zn1 O21 85.48(7)
O24 Zn1 N5 132.93(7)
O21 Zn1 N5 141.58(7)
O24 Zn1 N1 97.38(7)
O21 Zn1 N1 100.64(7)
N5 Zn1 N1 76.75(7)
O24 Zn1 N10 101.78(7)
O21 Zn1 N10 100.13(7)
N5 Zn1 N10 75.94(7)
N1 Zn1 N10 152.67(7)
N1 C1 C2 120.8(2)
N1 C1 H1 119.6
C2 C1 H1 119.6
C1 N1 C4 117.42(19)
C1 N1 Zn1 128.55(15)
C4 N1 Zn1 113.91(14)
N2 C2 C1 122.8(2)
N2 C2 H2 118.6
C1 C2 H2 118.6
C2 N2 C3 116.0(2)
N2 C3 C4 122.2(2)
N2 C3 H3 118.9
C4 C3 H3 118.9
N1 C4 C3 120.7(2)
N1 C4 C5 115.68(18)
C3 C4 C5 123.6(2)
N5 C5 C6 121.56(18)
N5 C5 C4 113.75(18)
C6 C5 C4 124.69(18)
C9 N5 C5 120.09(17)
C9 N5 Zn1 120.30(13)
C5 N5 Zn1 119.17(14)
C5 C6 C7 119.18(18)
C5 C6 H6 120.4
C7 C6 H6 120.4
C6 C7 C8 118.55(17)
C6 C7 C14 121.00(18)
C8 C7 C14 120.40(17)
C9 C8 C7 118.58(17)
C9 C8 H8 120.7
C7 C8 H8 120.7
N5 C9 C8 121.97(17)
N5 C9 C10 113.89(16)
C8 C9 C10 124.04(17)
N10 C10 C11 120.42(18)
N10 C10 C9 115.63(17)
C11 C10 C9 123.93(18)
C13 N10 C10 117.33(18)
C13 N10 Zn1 129.00(15)
C10 N10 Zn1 113.43(13)
N11 C11 C10 122.2(2)
N11 C11 H11 118.9
C10 C11 H11 118.9
C12 N11 C11 116.42(19)
N11 C12 C13 122.1(2)
N11 C12 H12 118.9
C13 C12 H12 118.9
N10 C13 C12 121.4(2)
N10 C13 H13 119.3
C12 C13 H13 119.3
C15 C14 C19 119.31(18)
C15 C14 C7 120.27(18)
C19 C14 C7 120.40(18)
C16 C15 C14 120.39(19)
C16 C15 H15 119.8
C14 C15 H15 119.8
C17 C16 C15 120.05(19)
C17 C16 H16 120.0
C15 C16 H16 120.0
C16 C17 C18 119.76(18)
C16 C17 H17 120.1
C18 C17 H17 120.1
C19 C18 C17 120.5(2)
C19 C18 H18 119.8
C17 C18 H18 119.8
C18 C19 C14 120.0(2)
C18 C19 H19 120.0
C14 C19 H19 120.0
O22 N21 O23 123.14(19)
O22 N21 O21 120.08(18)
O23 N21 O21 116.78(18)
N21 O21 Zn1 104.42(12)
O26 N24 O25 123.3(2)
O26 N24 O24 118.79(19)
O25 N24 O24 117.91(18)
N24 O24 Zn1 110.79(13)

loop_
_geom_bond_atom_site_label_1
_geom_bond_atom_site_label_2
_geom_bond_distance
Zn1 O24 2.0257(17)
Zn1 O21 2.0473(17)
Zn1 N5 2.0546(17)
Zn1 N1 2.1720(18)
Zn1 N10 2.2036(18)
C1 N1 1.337(3)
C1 C2 1.396(3)
C1 H1 0.9500
N1 C4 1.352(3)
C2 N2 1.330(3)
C2 H2 0.9500
N2 C3 1.350(3)
C3 C4 1.392(3)
C3 H3 0.9500
C4 C5 1.493(3)
C5 N5 1.342(3)
C5 C6 1.388(3)
N5 C9 1.341(2)
C6 C7 1.399(3)
C6 H6 0.9500
C7 C8 1.407(3)
C7 C14 1.486(3)
C8 C9 1.389(2)
C8 H8 0.9500
C9 C10 1.485(3)
C10 N10 1.355(3)
C10 C11 1.397(3)
N10 C13 1.334(3)
C11 N11 1.341(3)
C11 H11 0.9500
N11 C12 1.339(3)
C12 C13 1.390(3)
C12 H12 0.9500
C13 H13 0.9500
C14 C15 1.401(3)
C14 C19 1.401(3)
C15 C16 1.393(3)
C15 H15 0.9500
C16 C17 1.390(3)
C16 H16 0.9500
C17 C18 1.398(3)
C17 H17 0.9500
C18 C19 1.389(3)
C18 H18 0.9500
C19 H19 0.9500
N21 O22 1.226(2)
N21 O23 1.253(2)
N21 O21 1.293(2)
N24 O26 1.231(3)
N24 O25 1.240(3)
N24 O24 1.290(3)

loop_
_geom_hbond_atom_site_label_D
_geom_hbond_atom_site_label_H
_geom_hbond_atom_site_label_A
_geom_hbond_distance_DH
_geom_hbond_distance_HA
_geom_hbond_distance_DA
_geom_hbond_angle_DHA
_geom_hbond_site_symmetry_A
C3 H3 N24 0.95 2.65 3.580(3) 165 3_465
C3 H3 O25 0.95 2.56 3.345(3) 141 3_465
C8 H8 O26 0.95 2.56 3.495(3) 167 4_644
C11 H11 O22 0.95 2.65 3.283(3) 125 4_645
C12 H12 O23 0.95 2.44 3.323(3) 155 3_565

loop_
_geom_torsion_atom_site_label_1
_geom_torsion_atom_site_label_2
_geom_torsion_atom_site_label_3
_geom_torsion_atom_site_label_4
_geom_torsion
C2 C1 N1 C4 -1.4(3)
C2 C1 N1 Zn1 -177.23(15)
N1 C1 C2 N2 1.8(3)
C1 C2 N2 C3 -0.4(3)
C2 N2 C3 C4 -1.3(3)
C1 N1 C4 C3 -0.1(3)
Zn1 N1 C4 C3 176.26(17)
C1 N1 C4 C5 -179.30(18)
Zn1 N1 C4 C5 -2.9(2)
N2 C3 C4 N1 1.6(4)
N2 C3 C4 C5 -179.3(2)
N1 C4 C5 N5 8.2(3)
C3 C4 C5 N5 -170.9(2)
N1 C4 C5 C6 -171.7(2)
C3 C4 C5 C6 9.2(3)
C6 C5 N5 C9 -2.5(3)
C4 C5 N5 C9 177.56(19)
C6 C5 N5 Zn1 169.91(15)
C4 C5 N5 Zn1 -10.0(2)
N5 C5 C6 C7 1.4(3)
C4 C5 C6 C7 -178.69(19)
C5 C6 C7 C8 1.2(3)
C5 C6 C7 C14 -176.20(18)
C6 C7 C8 C9 -2.6(3)
C14 C7 C8 C9 174.8(2)
C5 N5 C9 C8 1.0(3)
Zn1 N5 C9 C8 -171.36(18)
C5 N5 C9 C10 177.42(18)
Zn1 N5 C9 C10 5.1(3)
C7 C8 C9 N5 1.6(4)
C7 C8 C9 C10 -174.5(2)
N5 C9 C10 N10 -9.8(3)
C8 C9 C10 N10 166.5(2)
N5 C9 C10 C11 171.7(2)
C8 C9 C10 C11 -12.0(4)
C11 C10 N10 C13 3.1(3)
C9 C10 N10 C13 -175.5(2)
C11 C10 N10 Zn1 -171.82(15)
C9 C10 N10 Zn1 9.6(2)
N10 C10 C11 N11 -1.8(3)
C9 C10 C11 N11 176.6(2)
C10 C11 N11 C12 -0.7(3)
C11 N11 C12 C13 1.9(3)
C10 N10 C13 C12 -1.9(3)
Zn1 N10 C13 C12 172.03(17)
N11 C12 C13 N10 -0.6(4)
C6 C7 C14 C15 34.4(3)
C8 C7 C14 C15 -143.0(2)
C6 C7 C14 C19 -147.0(2)
C8 C7 C14 C19 35.6(3)
C19 C14 C15 C16 -0.8(3)
C7 C14 C15 C16 177.8(2)
C14 C15 C16 C17 0.5(4)
C15 C16 C17 C18 0.5(4)
C16 C17 C18 C19 -1.3(4)
C17 C18 C19 C14 1.0(3)
C15 C14 C19 C18 0.0(3)
C7 C14 C19 C18 -178.59(19)
O22 N21 O21 Zn1 179.26(15)
O23 N21 O21 Zn1 -0.2(2)
O26 N24 O24 Zn1 179.46(16)
O25 N24 O24 Zn1 1.1(2)
